data_4121768
loop_
_publ_author_name
'Ikemoto, Koki'
'Inokuma, Yasuhide'
'Rissanen, Kari'
'Fujita, Makoto'

_publ_section_title
;
 X-ray Snapshot Observation of Palladium-Mediated Aromatic Bromination in
 a Porous Complex.
;
_journal_issue 19
_journal_name_full 'Journal of the American Chemical Society'
_journal_page_first 6892
_journal_page_last 6895
_journal_paper_doi 10.1021/ja502996h
_journal_volume 136
_journal_year 2014
_chemical_formula_sum 'C52.15 H33.5 Br I6 N12.95 Zn3'
_chemical_formula_weight 1878.94
_chemical_name_systematic
;
 ?
;
_space_group_crystal_system orthorhombic
_space_group_IT_number 61
_space_group_name_Hall '-P 2ac 2ab'
_space_group_name_H-M_alt 'P b c a'
_symmetry_space_group_name_Hall '-P 2ac 2ab'
_symmetry_space_group_name_H-M 'P b c a'
_atom_sites_solution_hydrogens geom
_audit_creation_method SHELXL-2012
_cell_angle_alpha 90
_cell_angle_beta 90
_cell_angle_gamma 90
_cell_formula_units_Z 8
_cell_length_a 27.5504(3)
_cell_length_b 13.83530(19)
_cell_length_c 44.5398(6)
_cell_measurement_temperature 90.0(1)
_cell_volume 16977.1(4)
_computing_molecular_graphics
;
O. V. Dolomanov, L. J. Bourhis, R. J. Gildea, J. A. K. Howard and H. Puschmann,
OLEX2: a complete structure solution, refinement and analysis program.
J. Appl. Cryst. (2009). 42, 339-341.
;
_computing_publication_material
;
O. V. Dolomanov, L. J. Bourhis, R. J. Gildea, J. A. K. Howard and H. Puschmann,
OLEX2: a complete structure solution, refinement and analysis program.
J. Appl. Cryst. (2009). 42, 339-341.
;
_computing_structure_refinement
;
SHELXL, G.M. Sheldrick, Acta Cryst.
(2008). A64, 112-122
;
_diffrn_ambient_temperature 90.0(1)
_diffrn_measured_fraction_theta_full 1.000
_diffrn_measured_fraction_theta_max 1.000
_diffrn_radiation_type MoK\a
_diffrn_radiation_wavelength 0.71073
_diffrn_reflns_av_R_equivalents 0.0357
_diffrn_reflns_av_unetI/netI 0.0118
_diffrn_reflns_Laue_measured_fraction_full 1.000
_diffrn_reflns_Laue_measured_fraction_max 1.000
_diffrn_reflns_point_group_measured_fraction_full 1.000
_diffrn_reflns_point_group_measured_fraction_max 1.000
_diffrn_reflns_theta_full 25.000
_diffrn_reflns_theta_max 25.000
_diffrn_reflns_theta_min 1.709
_exptl_absorpt_coefficient_mu 3.526
_exptl_absorpt_correction_T_max 1.00000
_exptl_absorpt_correction_T_min 0.67962
_exptl_absorpt_correction_type multi-scan
_exptl_absorpt_process_details
;
CrysAlisPro, Agilent Technologies,
Version 1.171.36.28 (release 01-02-2013 CrysAlis171 .NET)
(compiled Feb  1 2013,16:14:44)
Empirical absorption correction using spherical harmonics,
implemented in SCALE3 ABSPACK scaling algorithm.
;
_exptl_crystal_colour yellow
_exptl_crystal_density_diffrn 1.470
_exptl_crystal_density_meas ?
_exptl_crystal_density_method 'not measured'
_exptl_crystal_description prism
_exptl_crystal_F_000 7040
_exptl_crystal_size_max 0.150
_exptl_crystal_size_mid 0.140
_exptl_crystal_size_min 0.140
_refine_diff_density_max 4.325
_refine_diff_density_min -2.199
_refine_diff_density_rms 0.237
_refine_ls_extinction_method none
_refine_ls_goodness_of_fit_ref 1.050
_refine_ls_hydrogen_treatment constr
_refine_ls_matrix_type full
_refine_ls_number_parameters 683
_refine_ls_number_reflns 14965
_refine_ls_number_restraints 0
_refine_ls_restrained_S_all 1.050
_refine_ls_R_factor_all 0.0894
_refine_ls_R_factor_gt 0.0825
_refine_ls_shift/su_max 0.001
_refine_ls_shift/su_mean 0.000
_refine_ls_structure_factor_coef Fsqd
_refine_ls_weighting_details
;
 w=1/[\s^2^(Fo^2^)+(0.1938P)^2^+92.4826P]
 where P=(Fo^2^+2Fc^2^)/3
;
_refine_ls_weighting_scheme calc
_refine_ls_wR_factor_gt 0.2713
_refine_ls_wR_factor_ref 0.2791
_reflns_Friedel_coverage 0.000
_reflns_number_gt 12615
_reflns_number_total 14965
_reflns_threshold_expression 'I > 2\s(I)'
_cod_data_source_file ja502996h_si_002.cif
_cod_data_source_block 5@1
_cod_depositor_comments
;Adding full bibliography for 4121766--4121769.cif.

The following automatic conversions were performed:

'_exptl_crystal_density_meas' value 'not measured' was changed to '?'
- the value is perceived as not measured.

Automatic conversion script
Id: cif_fix_values 3008 2015-01-20 13:52:24Z robertas 
;
_cod_original_cell_volume 16977.2(4)
_cod_original_formula_sum 'C52.15 H33.50 Br I6 N12.95 Zn3'
_cod_database_code 4121768
_shelx_space_group_comment
;
The symmetry employed for this shelxl refinement is uniquely defined
by the following loop, which should always be used as a source of
symmetry information in preference to the above space-group names.
They are only intended as comments.
;
_shelxl_version_number 2012-9

loop_
_space_group_symop_operation_xyz
'x, y, z'
'-x+1/2, -y, z+1/2'
'x+1/2, -y+1/2, -z'
'-x, y+1/2, -z+1/2'
'-x, -y, -z'
'x-1/2, y, -z-1/2'
'-x-1/2, y-1/2, z'
'x, -y-1/2, z-1/2'

loop_
_atom_site_label
_atom_site_type_symbol
_atom_site_fract_x
_atom_site_fract_y
_atom_site_fract_z
_atom_site_U_iso_or_equiv
_atom_site_adp_type
_atom_site_occupancy
_atom_site_site_symmetry_order
_atom_site_calc_flag
_atom_site_refinement_flags_posn
_atom_site_refinement_flags_adp
_atom_site_refinement_flags_occupancy
_atom_site_disorder_assembly
_atom_site_disorder_group
I6 I 0.05983(3) -0.32864(6) 0.42218(2) 0.0811(3) Uani 1 1 d . . . . .
I16 I 0.82513(4) 0.67590(9) 0.33574(2) 0.0992(4) Uani 1 1 d . . . . .
I24 I 0.50240(3) -0.20040(6) 0.46291(2) 0.0738(3) Uani 1 1 d . . . . .
I29 I 0.69774(4) 0.83015(6) 0.31549(2) 0.0819(3) Uani 1 1 d . . . . .
I39 I 0.57231(3) -0.20010(7) 0.37754(3) 0.0886(3) Uani 1 1 d . . . . .
Br46 Br 0.67000(3) 0.32881(7) 0.56122(2) 0.0485(3) Uani 0.95 1 d . . P A 1
I53 I -0.01620(3) -0.08091(14) 0.38706(3) 0.1273(6) Uani 1 1 d . . . . .
Zn2 Zn 0.73991(4) 0.67407(7) 0.32121(2) 0.0420(3) Uani 1 1 d . . . . .
Zn12 Zn 0.52228(3) -0.12455(6) 0.41523(2) 0.0406(3) Uani 1 1 d . . . . .
Zn13 Zn 0.04602(3) -0.15556(8) 0.41566(2) 0.0412(3) Uani 1 1 d . . . . .
N11 N 0.2375(2) -0.0202(4) 0.32179(13) 0.0285(12) Uani 1 1 d . . . . .
N20 N 0.4581(2) -0.0900(4) 0.39428(16) 0.0383(14) Uani 1 1 d . . . . .
N34 N 0.2837(2) -0.0594(4) 0.36541(12) 0.0280(12) Uani 1 1 d . . . . .
N47 N 0.7532(4) 0.3352(5) 0.6060(2) 0.054(2) Uani 0.95 1 d . . P A 1
N56 N 0.3236(2) -0.0201(4) 0.31991(12) 0.0277(12) Uani 1 1 d . . . . .
N59 N 0.5528(2) 0.0074(5) 0.42481(16) 0.0381(14) Uani 1 1 d . . . . .
N76 N 0.6124(2) 0.4876(4) 0.44343(14) 0.0342(13) Uani 1 1 d . . . . .
N81 N 0.6236(2) 0.3399(4) 0.41670(15) 0.0360(14) Uani 1 1 d . . . . .
N85 N 0.7005(3) 0.5929(5) 0.35059(14) 0.0416(15) Uani 1 1 d . . . . .
N88 N 0.5795(2) 0.3426(4) 0.46259(14) 0.0338(13) Uani 1 1 d . . . . .
C108 C 0.4161(3) -0.0917(6) 0.40877(19) 0.0402(17) Uani 1 1 d . . . . .
H108 H 0.4164 -0.1032 0.4298 0.048 Uiso 1 1 calc R U . . .
C110 C 0.1955(3) -0.0914(5) 0.39753(15) 0.0318(15) Uani 1 1 d . . . . .
H110 H 0.2250 -0.0970 0.4084 0.038 Uiso 1 1 calc R U . . .
C119 C 0.2415(2) -0.0469(4) 0.35078(14) 0.0243(13) Uani 1 1 d . . . . .
N122 N 0.1093(2) -0.1046(4) 0.39683(13) 0.0334(13) Uani 1 1 d . . . . .
C128 C 0.7298(4) 0.3105(5) 0.6318(2) 0.046(2) Uani 0.95 1 d . . P A 1
Br13 Br 0.4444(5) 0.6594(10) 0.3309(3) 0.034(3) Uiso 0.05 1 d . . P B 2
C146 C 0.7560(4) 0.2879(6) 0.6591(3) 0.055(3) Uani 0.95 1 d . . P A 1
C18 C 0.6800(7) 0.2189(8) 0.7392(3) 0.075(4) Uani 0.95 1 d . . P A 1
H18 H 0.6636 0.2032 0.7573 0.090 Uiso 0.95 1 calc R U P A 1
C24 C 0.6531(6) 0.2476(8) 0.7136(3) 0.074(3) Uani 0.95 1 d . . P A 1
H24 H 0.6187 0.2517 0.7142 0.088 Uiso 0.95 1 calc R U P A 1
C32 C 0.4141(3) -0.0542(6) 0.34957(19) 0.0446(19) Uani 1 1 d . . . . .
H32 H 0.4147 -0.0387 0.3288 0.053 Uiso 1 1 calc R U . . .
C42 C 0.2801(2) -0.0086(4) 0.30786(15) 0.0273(14) Uani 1 1 d . . . . .
C55 C 0.1961(3) -0.0627(5) 0.36726(15) 0.0274(14) Uani 1 1 d . . . . .
C59 C 0.3702(3) -0.0594(5) 0.36445(17) 0.0329(15) Uani 1 1 d . . . . .
C83 C 0.1514(3) -0.0540(5) 0.35314(16) 0.0309(14) Uani 1 1 d . . . . .
H83 H 0.1498 -0.0343 0.3327 0.037 Uiso 1 1 calc R U . . .
C93 C 0.6760(4) 0.3093(6) 0.6330(2) 0.050(2) Uani 0.95 1 d . . P A 1
C100 C 0.2759(3) 0.0241(5) 0.27626(15) 0.0297(14) Uani 1 1 d . . . . .
C101 C 0.7288(4) 0.2621(6) 0.6866(2) 0.048(2) Uani 0.95 1 d . . P A 1
C115 C 0.5972(3) 0.2974(5) 0.43859(17) 0.0342(16) Uani 1 1 d . . . . .
C117 C 0.8292(4) 0.3186(7) 0.6315(3) 0.057(3) Uani 0.95 1 d . . P A 1
H117 H 0.8636 0.3216 0.6301 0.069 Uiso 0.95 1 calc R U P A 1
C130 C 0.5891(3) 0.4372(5) 0.46433(15) 0.0312(15) Uani 1 1 d . . . . .
C135 C 0.6478(4) 0.3243(6) 0.6058(3) 0.056(3) Uani 0.95 1 d . . P A 1
C149 C 0.7027(3) 0.4976(6) 0.35131(19) 0.046(2) Uani 1 1 d . . . . .
H149 H 0.7208 0.4650 0.3362 0.055 Uiso 1 1 calc R U . . .
C160 C 0.1097(3) -0.0737(5) 0.36841(16) 0.0347(16) Uani 1 1 d . . . . .
H160 H 0.0796 -0.0651 0.3584 0.042 Uiso 1 1 calc R U . . .
C167 C 0.6796(4) 0.2706(6) 0.6864(2) 0.047(2) Uani 0.95 1 d . . P A 1
C174 C 0.5450(3) 0.4923(6) 0.54175(17) 0.0367(16) Uani 1 1 d . . . . .
H174 H 0.5328 0.4584 0.5587 0.044 Uiso 1 1 calc R U . . .
C176 C 0.3232(3) -0.0453(5) 0.34881(16) 0.0308(15) Uani 1 1 d . . . . .
C204 C 0.5574(3) 0.4405(5) 0.51646(16) 0.0329(15) Uani 1 1 d . . . . .
H204 H 0.5550 0.3720 0.5163 0.039 Uiso 1 1 calc R U . . .
C212 C 0.5976(4) 0.3303(7) 0.6085(3) 0.066(3) Uani 0.95 1 d . . P A 1
H212 H 0.5786 0.3373 0.5908 0.079 Uiso 0.95 1 calc R U P A 1
C216 C 0.6532(4) 0.2956(6) 0.6593(2) 0.050(2) Uani 0.95 1 d . . P A 1
C232 C 0.3715(3) -0.0774(5) 0.39453(18) 0.0360(16) Uani 1 1 d . . . . .
H232 H 0.3422 -0.0802 0.4058 0.043 Uiso 1 1 calc R U . . .
C238 C 0.7530(5) 0.2333(6) 0.7133(3) 0.067(3) Uani 0.95 1 d . . P A 1
H238 H 0.7874 0.2284 0.7131 0.080 Uiso 0.95 1 calc R U P A 1
C241 C 0.5631(3) 0.6357(6) 0.51849(18) 0.0416(18) Uani 1 1 d . . . . .
H241 H 0.5641 0.7043 0.5188 0.050 Uiso 1 1 calc R U . . .
C248 C 0.6288(3) 0.4357(5) 0.41999(17) 0.0342(16) Uani 1 1 d . . . . .
C249 C 0.5849(3) 0.1936(5) 0.43457(17) 0.0331(15) Uani 1 1 d . . . . .
C259 C 0.4563(3) -0.0710(6) 0.3643(2) 0.0447(19) Uani 1 1 d . . . . .
H259 H 0.4859 -0.0695 0.3532 0.054 Uiso 1 1 calc R U . . .
C282 C 0.5456(3) 0.0525(6) 0.4510(2) 0.0428(18) Uani 1 1 d . . . . .
H282 H 0.5292 0.0185 0.4666 0.051 Uiso 1 1 calc R U . . .
C284 C 0.1532(3) -0.1107(6) 0.41089(17) 0.0374(16) Uani 1 1 d . . . . .
H284 H 0.1536 -0.1299 0.4314 0.045 Uiso 1 1 calc R U . . .
C296 C 0.5765(3) 0.0560(6) 0.4033(2) 0.048(2) Uani 1 1 d . . . . .
H296 H 0.5818 0.0255 0.3845 0.058 Uiso 1 1 calc R U . . .
C304 C 0.5605(3) 0.1442(6) 0.4566(2) 0.047(2) Uani 1 1 d . . . . .
H304 H 0.5541 0.1738 0.4754 0.056 Uiso 1 1 calc R U . . .
C314 C 0.6534(3) 0.4894(6) 0.39556(17) 0.0378(16) Uani 1 1 d . . . . .
C316 C 0.8017(4) 0.3386(6) 0.6074(3) 0.057(2) Uani 0.95 1 d . . P A 1
H316 H 0.8183 0.3569 0.5896 0.069 Uiso 0.95 1 calc R U P A 1
C327 C 0.5935(3) 0.1487(5) 0.40756(19) 0.0410(18) Uani 1 1 d . . . . .
H327 H 0.6108 0.1810 0.3921 0.049 Uiso 1 1 calc R U . . .
C333 C 0.6512(4) 0.5879(6) 0.3947(2) 0.052(2) Uani 1 1 d . . . . .
H333 H 0.6344 0.6218 0.4100 0.063 Uiso 1 1 calc R U . . .
C345 C 0.5753(3) 0.5901(6) 0.4928(2) 0.0453(19) Uani 1 1 d . . . . .
H345 H 0.5853 0.6266 0.4758 0.054 Uiso 1 1 calc R U . . .
C350 C 0.5735(2) 0.4896(5) 0.49114(17) 0.0317(15) Uani 1 1 d . . . . .
C361 C 0.8084(4) 0.2948(7) 0.6573(3) 0.066(3) Uani 0.95 1 d . . P A 1
H361 H 0.8277 0.2823 0.6745 0.079 Uiso 0.95 1 calc R U P A 1
C365 C 0.6790(3) 0.4420(6) 0.3739(2) 0.0455(19) Uani 1 1 d . . . . .
H365 H 0.6810 0.3735 0.3739 0.055 Uiso 1 1 calc R U . . .
C372 C 0.6728(4) 0.6381(7) 0.3719(2) 0.057(3) Uani 1 1 d . . . . .
H372 H 0.6686 0.7062 0.3709 0.068 Uiso 1 1 calc R U . . .
C378 C 0.7301(8) 0.2136(7) 0.7378(3) 0.086(5) Uani 0.95 1 d . . P A 1
H378 H 0.7479 0.1952 0.7551 0.103 Uiso 0.95 1 calc R U P A 1
C394 C 0.6019(6) 0.3060(8) 0.6604(3) 0.076(4) Uani 0.95 1 d . . P A 1
H394 H 0.5870 0.2974 0.6794 0.092 Uiso 0.95 1 calc R U P A 1
N7 N 0.5495(2) 0.5899(5) 0.54337(14) 0.0356(14) Uani 1 1 d . . . . .
C2 C 0.3170(3) 0.0573(6) 0.26017(17) 0.0362(16) Uani 1 1 d . . . . .
H2 H 0.3483 0.0540 0.2690 0.043 Uiso 1 1 calc R U . . .
C3 C 0.2320(3) 0.0262(5) 0.26169(16) 0.0326(15) Uani 1 1 d . . . . .
H3 H 0.2037 0.0024 0.2714 0.039 Uiso 1 1 calc R U . . .
C1 C 0.2290(3) 0.0630(5) 0.23272(16) 0.0329(15) Uani 1 1 d . . . . .
H1 H 0.1982 0.0638 0.2230 0.039 Uiso 1 1 calc R U . . .
C4 C 0.3115(3) 0.0936(6) 0.23212(18) 0.0424(18) Uani 1 1 d . . . . .
H4 H 0.3392 0.1176 0.2218 0.051 Uiso 1 1 calc R U . . .
N1 N 0.2671(2) 0.0968(5) 0.21808(14) 0.0371(14) Uani 1 1 d . . . . .
C5 C 0.5729(4) 0.3263(6) 0.6378(3) 0.057(2) Uani 0.95 1 d . . P A 1
H5 H 0.5391 0.3373 0.6401 0.069 Uiso 0.95 1 calc R U P A 1

loop_
_atom_site_aniso_label
_atom_site_aniso_U_11
_atom_site_aniso_U_22
_atom_site_aniso_U_33
_atom_site_aniso_U_23
_atom_site_aniso_U_13
_atom_site_aniso_U_12
I6 0.0867(6) 0.0618(5) 0.0947(6) -0.0222(4) 0.0286(5) -0.0259(4)
I16 0.0809(6) 0.1357(9) 0.0809(6) -0.0389(6) -0.0204(5) -0.0040(5)
I24 0.0868(6) 0.0595(5) 0.0752(5) 0.0291(4) -0.0101(4) -0.0121(4)
I29 0.1174(7) 0.0589(5) 0.0694(5) -0.0051(3) 0.0187(5) -0.0301(4)
I39 0.0736(5) 0.0740(6) 0.1184(8) -0.0255(5) -0.0001(5) 0.0166(4)
Br46 0.0518(5) 0.0588(6) 0.0348(5) -0.0014(4) -0.0128(4) -0.0013(4)
I53 0.0579(5) 0.2389(17) 0.0850(7) 0.0432(8) 0.0057(4) 0.0086(7)
Zn2 0.0516(6) 0.0426(5) 0.0316(5) -0.0058(4) 0.0074(4) -0.0118(4)
Zn12 0.0363(5) 0.0287(5) 0.0569(6) 0.0012(4) -0.0083(4) 0.0010(4)
Zn13 0.0332(5) 0.0578(6) 0.0325(5) -0.0059(4) 0.0044(3) -0.0056(4)
N11 0.041(3) 0.017(3) 0.028(3) -0.007(2) -0.002(2) 0.005(2)
N20 0.037(3) 0.025(3) 0.052(4) -0.005(3) -0.005(3) -0.004(3)
N34 0.036(3) 0.020(3) 0.028(3) -0.005(2) 0.001(2) 0.001(2)
N47 0.076(6) 0.029(4) 0.056(5) -0.010(3) 0.006(4) 0.000(4)
N56 0.036(3) 0.020(3) 0.027(3) -0.005(2) 0.000(2) -0.002(2)
N59 0.034(3) 0.032(3) 0.048(4) 0.002(3) -0.003(3) 0.001(3)
N76 0.042(3) 0.028(3) 0.033(3) 0.002(2) -0.002(3) -0.003(3)
N81 0.041(3) 0.029(3) 0.038(3) 0.005(3) 0.003(3) 0.001(3)
N85 0.056(4) 0.041(4) 0.028(3) -0.003(3) 0.008(3) -0.002(3)
N88 0.040(3) 0.031(3) 0.030(3) 0.005(2) -0.006(3) -0.002(3)
C108 0.047(4) 0.033(4) 0.041(4) 0.002(3) -0.004(3) 0.002(3)
C110 0.040(4) 0.029(4) 0.026(3) -0.004(3) 0.000(3) 0.005(3)
C119 0.036(4) 0.013(3) 0.024(3) -0.004(2) -0.002(3) 0.001(2)
N122 0.039(3) 0.032(3) 0.029(3) -0.008(2) 0.000(3) 0.004(3)
C128 0.078(6) 0.007(3) 0.054(5) -0.008(3) -0.010(5) -0.004(3)
C146 0.070(6) 0.015(4) 0.079(7) -0.016(4) -0.017(5) 0.002(4)
C18 0.140(13) 0.032(5) 0.054(7) -0.011(5) 0.022(7) -0.009(7)
C24 0.105(10) 0.038(5) 0.078(8) -0.012(5) 0.020(7) -0.004(6)
C32 0.045(5) 0.047(5) 0.041(4) 0.008(4) 0.004(4) 0.002(4)
C42 0.037(4) 0.017(3) 0.028(3) -0.010(2) 0.003(3) 0.004(3)
C55 0.035(4) 0.015(3) 0.032(3) -0.005(2) -0.002(3) 0.000(3)
C59 0.039(4) 0.019(3) 0.040(4) -0.007(3) -0.004(3) -0.002(3)
C83 0.036(4) 0.028(3) 0.028(3) -0.004(3) -0.001(3) 0.003(3)
C93 0.066(6) 0.021(4) 0.063(6) -0.010(4) -0.014(5) 0.001(4)
C100 0.042(4) 0.018(3) 0.030(3) -0.005(3) 0.005(3) 0.006(3)
C101 0.082(7) 0.016(3) 0.048(5) -0.012(3) -0.015(5) 0.001(4)
C115 0.032(4) 0.032(4) 0.038(4) 0.006(3) -0.002(3) 0.004(3)
C117 0.072(7) 0.027(4) 0.074(7) -0.017(4) 0.008(6) 0.000(4)
C130 0.036(4) 0.035(4) 0.023(3) 0.007(3) -0.005(3) 0.000(3)
C135 0.064(6) 0.028(4) 0.077(7) -0.006(4) -0.025(5) -0.009(4)
C149 0.061(5) 0.037(4) 0.040(4) -0.005(3) 0.016(4) -0.001(4)
C160 0.036(4) 0.034(4) 0.034(4) -0.004(3) 0.004(3) 0.008(3)
C167 0.068(6) 0.020(4) 0.054(5) -0.008(3) 0.003(4) -0.007(4)
C174 0.040(4) 0.037(4) 0.033(4) 0.008(3) 0.001(3) -0.001(3)
C176 0.039(4) 0.019(3) 0.035(4) -0.009(3) 0.006(3) 0.000(3)
C204 0.042(4) 0.030(4) 0.026(3) 0.004(3) -0.004(3) -0.002(3)
C212 0.066(7) 0.039(5) 0.094(9) -0.006(5) -0.027(6) -0.002(5)
C216 0.067(6) 0.020(4) 0.061(6) -0.012(4) -0.004(5) -0.005(4)
C232 0.035(4) 0.032(4) 0.042(4) -0.007(3) 0.000(3) -0.001(3)
C238 0.117(9) 0.025(4) 0.058(7) -0.018(4) -0.045(7) 0.010(5)
C241 0.052(5) 0.038(4) 0.034(4) 0.001(3) 0.000(3) -0.003(4)
C248 0.038(4) 0.031(4) 0.034(4) 0.007(3) 0.000(3) 0.004(3)
C249 0.033(4) 0.027(4) 0.039(4) 0.005(3) -0.001(3) 0.004(3)
C259 0.034(4) 0.050(5) 0.050(5) 0.004(4) 0.003(3) 0.001(3)
C282 0.046(4) 0.035(4) 0.047(5) 0.007(3) 0.004(4) 0.001(3)
C284 0.038(4) 0.042(4) 0.033(4) -0.007(3) -0.003(3) -0.002(3)
C296 0.053(5) 0.042(5) 0.050(5) -0.004(4) 0.010(4) -0.012(4)
C304 0.060(5) 0.031(4) 0.050(5) 0.000(4) -0.009(4) 0.002(4)
C314 0.037(4) 0.041(4) 0.035(4) 0.002(3) 0.002(3) 0.001(3)
C316 0.049(4) 0.026(3) 0.097(6) -0.008(3) -0.016(4) -0.006(3)
C327 0.057(5) 0.025(4) 0.041(4) -0.005(3) 0.014(4) -0.009(3)
C333 0.069(6) 0.035(4) 0.053(5) 0.008(4) 0.027(4) 0.005(4)
C345 0.062(5) 0.028(4) 0.045(5) 0.002(3) 0.005(4) -0.003(4)
C350 0.023(3) 0.032(4) 0.039(4) 0.004(3) -0.008(3) 0.000(3)
C361 0.071(7) 0.024(4) 0.103(9) -0.027(5) -0.030(7) 0.012(4)
C365 0.059(5) 0.032(4) 0.046(4) -0.001(3) 0.014(4) 0.002(4)
C372 0.087(7) 0.035(4) 0.049(5) -0.001(4) 0.030(5) 0.011(5)
C378 0.186(17) 0.023(5) 0.049(7) -0.018(4) -0.034(9) 0.011(7)
C394 0.106(10) 0.034(5) 0.089(9) -0.022(5) 0.013(8) -0.016(6)
N7 0.031(3) 0.039(3) 0.037(3) 0.000(3) -0.005(3) -0.003(3)
C2 0.028(3) 0.042(4) 0.039(4) 0.003(3) 0.004(3) 0.007(3)
C3 0.042(4) 0.024(3) 0.031(3) -0.003(3) 0.004(3) -0.001(3)
C1 0.037(4) 0.027(3) 0.035(4) -0.004(3) 0.001(3) 0.005(3)
C4 0.043(4) 0.048(5) 0.036(4) 0.004(3) 0.011(3) 0.009(4)
N1 0.042(3) 0.035(3) 0.034(3) -0.005(3) 0.002(3) 0.010(3)
C5 0.049(4) 0.026(3) 0.097(6) -0.008(3) -0.016(4) -0.006(3)

loop_
_atom_type_symbol
_atom_type_description
_atom_type_scat_dispersion_real
_atom_type_scat_dispersion_imag
_atom_type_scat_source
C C 0.0033 0.0016 'International Tables Vol C Tables 4.2.6.8 and 6.1.1.4'
H H 0.0000 0.0000 'International Tables Vol C Tables 4.2.6.8 and 6.1.1.4'
Br Br -0.2901 2.4595 'International Tables Vol C Tables 4.2.6.8 and 6.1.1.4'
I I -0.4742 1.8119 'International Tables Vol C Tables 4.2.6.8 and 6.1.1.4'
N N 0.0061 0.0033 'International Tables Vol C Tables 4.2.6.8 and 6.1.1.4'
Zn Zn 0.2839 1.4301 'International Tables Vol C Tables 4.2.6.8 and 6.1.1.4'

loop_
_geom_angle_atom_site_label_1
_geom_angle_atom_site_label_2
_geom_angle_atom_site_label_3
_geom_angle
_geom_angle_site_symmetry_1
_geom_angle_site_symmetry_3
N85 Zn2 N1 102.1(3) . 4_655
N85 Zn2 I16 110.4(2) . .
N1 Zn2 I16 108.8(2) 4_655 .
N85 Zn2 I29 107.3(2) . .
N1 Zn2 I29 108.82(19) 4_655 .
I16 Zn2 I29 118.20(5) . .
N59 Zn12 N20 103.8(2) . .
N59 Zn12 I39 107.23(19) . .
N20 Zn12 I39 106.0(2) . .
N59 Zn12 I24 107.1(2) . .
N20 Zn12 I24 107.7(2) . .
I39 Zn12 I24 123.36(5) . .
N7 Zn13 N122 99.9(2) 3_456 .
N7 Zn13 I53 108.70(19) 3_456 .
N122 Zn13 I53 104.14(18) . .
N7 Zn13 I6 108.82(19) 3_456 .
N122 Zn13 I6 104.61(17) . .
I53 Zn13 I6 127.11(6) . .
C42 N11 C119 113.8(6) . .
C108 N20 C259 116.8(7) . .
C108 N20 Zn12 121.7(6) . .
C259 N20 Zn12 121.4(5) . .
C176 N34 C119 114.8(6) . .
C316 N47 C128 116.2(10) . .
C42 N56 C176 114.6(6) . .
C282 N59 C296 117.4(7) . .
C282 N59 Zn12 122.4(6) . .
C296 N59 Zn12 119.9(6) . .
C130 N76 C248 115.2(6) . .
C248 N81 C115 114.1(7) . .
C149 N85 C372 117.8(7) . .
C149 N85 Zn2 122.7(6) . .
C372 N85 Zn2 119.4(6) . .
C115 N88 C130 115.7(6) . .
N20 C108 C232 123.0(8) . .
N20 C108 H108 118.5 . .
C232 C108 H108 118.5 . .
C284 C110 C55 119.6(7) . .
C284 C110 H110 120.2 . .
C55 C110 H110 120.2 . .
N34 C119 N11 124.9(6) . .
N34 C119 C55 118.4(6) . .
N11 C119 C55 116.7(6) . .
C160 N122 C284 116.6(7) . .
C160 N122 Zn13 120.1(5) . .
C284 N122 Zn13 122.8(5) . .
N47 C128 C146 121.9(10) . .
N47 C128 C93 120.3(9) . .
C146 C128 C93 117.8(9) . .
C361 C146 C128 115.7(11) . .
C361 C146 C101 124.7(10) . .
C128 C146 C101 119.6(9) . .
C378 C18 C24 120.0(12) . .
C378 C18 H18 120.0 . .
C24 C18 H18 120.0 . .
C18 C24 C167 118.1(13) . .
C18 C24 H24 120.9 . .
C167 C24 H24 120.9 . .
C259 C32 C59 120.7(8) . .
C259 C32 H32 119.6 . .
C59 C32 H32 119.6 . .
N56 C42 N11 126.3(6) . .
N56 C42 C100 119.5(6) . .
N11 C42 C100 114.1(6) . .
C83 C55 C110 116.6(7) . .
C83 C55 C119 121.2(6) . .
C110 C55 C119 122.1(6) . .
C232 C59 C32 117.2(7) . .
C232 C59 C176 120.6(7) . .
C32 C59 C176 122.2(7) . .
C160 C83 C55 120.3(7) . .
C160 C83 H83 119.8 . .
C55 C83 H83 119.8 . .
C216 C93 C135 119.9(10) . .
C216 C93 C128 119.9(9) . .
C135 C93 C128 120.2(10) . .
C3 C100 C2 117.3(7) . .
C3 C100 C42 121.6(7) . .
C2 C100 C42 121.1(7) . .
C167 C101 C238 119.9(11) . .
C167 C101 C146 118.7(9) . .
C238 C101 C146 121.4(11) . .
N88 C115 N81 124.9(7) . .
N88 C115 C249 117.8(7) . .
N81 C115 C249 117.2(7) . .
C361 C117 C316 120.0(12) . .
C361 C117 H117 120.0 . .
C316 C117 H117 120.0 . .
N76 C130 N88 124.7(7) . .
N76 C130 C350 117.0(7) . .
N88 C130 C350 118.3(6) . .
C212 C135 C93 117.8(12) . .
C212 C135 Br46 112.0(8) . .
C93 C135 Br46 130.0(9) . .
N85 C149 C365 122.3(7) . .
N85 C149 H149 118.9 . .
C365 C149 H149 118.9 . .
N122 C160 C83 123.0(7) . .
N122 C160 H160 118.5 . .
C83 C160 H160 118.5 . .
C101 C167 C24 118.4(11) . .
C101 C167 C216 121.6(9) . .
C24 C167 C216 119.8(10) . .
N7 C174 C204 122.5(7) . .
N7 C174 H174 118.7 . .
C204 C174 H174 118.7 . .
N34 C176 N56 125.5(7) . .
N34 C176 C59 115.7(6) . .
N56 C176 C59 118.7(6) . .
C174 C204 C350 119.2(7) . .
C174 C204 H204 120.4 . .
C350 C204 H204 120.4 . .
C135 C212 C5 122.3(11) . .
C135 C212 H212 118.8 . .
C5 C212 H212 118.8 . .
C93 C216 C394 118.7(11) . .
C93 C216 C167 121.8(10) . .
C394 C216 C167 119.5(11) . .
C59 C232 C108 119.7(7) . .
C59 C232 H232 120.1 . .
C108 C232 H232 120.1 . .
C378 C238 C101 122.5(14) . .
C378 C238 H238 118.7 . .
C101 C238 H238 118.7 . .
N7 C241 C345 123.6(8) . .
N7 C241 H241 118.2 . .
C345 C241 H241 118.2 . .
N81 C248 N76 125.2(7) . .
N81 C248 C314 117.7(7) . .
N76 C248 C314 117.1(7) . .
C304 C249 C327 119.0(7) . .
C304 C249 C115 120.5(7) . .
C327 C249 C115 120.2(7) . .
C32 C259 N20 122.5(8) . .
C32 C259 H259 118.7 . .
N20 C259 H259 118.7 . .
N59 C282 C304 123.4(8) . .
N59 C282 H282 118.3 . .
C304 C282 H282 118.3 . .
C110 C284 N122 123.8(7) . .
C110 C284 H284 118.1 . .
N122 C284 H284 118.1 . .
N59 C296 C327 122.4(8) . .
N59 C296 H296 118.8 . .
C327 C296 H296 118.8 . .
C282 C304 C249 118.9(8) . .
C282 C304 H304 120.5 . .
C249 C304 H304 120.5 . .
C365 C314 C333 118.9(8) . .
C365 C314 C248 120.9(7) . .
C333 C314 C248 120.1(7) . .
N47 C316 C117 126.4(12) . .
N47 C316 H316 116.8 . .
C117 C316 H316 116.8 . .
C249 C327 C296 118.8(8) . .
C249 C327 H327 120.6 . .
C296 C327 H327 120.6 . .
C314 C333 C372 120.7(8) . .
C314 C333 H333 119.6 . .
C372 C333 H333 119.6 . .
C241 C345 C350 120.1(8) . .
C241 C345 H345 119.9 . .
C350 C345 H345 119.9 . .
C204 C350 C345 117.2(7) . .
C204 C350 C130 121.0(7) . .
C345 C350 C130 121.8(7) . .
C117 C361 C146 119.8(11) . .
C117 C361 H361 120.1 . .
C146 C361 H361 120.1 . .
C314 C365 C149 118.5(8) . .
C314 C365 H365 120.8 . .
C149 C365 H365 120.8 . .
C333 C372 N85 121.7(8) . .
C333 C372 H372 119.2 . .
N85 C372 H372 119.2 . .
C238 C378 C18 121.0(12) . .
C238 C378 H378 119.5 . .
C18 C378 H378 119.5 . .
C5 C394 C216 126.7(13) . .
C5 C394 H394 116.7 . .
C216 C394 H394 116.7 . .
C241 N7 C174 117.1(7) . .
C241 N7 Zn13 123.1(6) . 3_556
C174 N7 Zn13 119.1(5) . 3_556
C4 C2 C100 119.8(7) . .
C4 C2 H2 120.1 . .
C100 C2 H2 120.1 . .
C100 C3 C1 119.9(7) . .
C100 C3 H3 120.0 . .
C1 C3 H3 120.0 . .
N1 C1 C3 122.7(7) . .
N1 C1 H1 118.7 . .
C3 C1 H1 118.7 . .
C2 C4 N1 122.1(7) . .
C2 C4 H4 119.0 . .
N1 C4 H4 119.0 . .
C1 N1 C4 118.1(7) . .
C1 N1 Zn2 121.9(5) . 4_645
C4 N1 Zn2 119.2(5) . 4_645
C394 C5 C212 114.0(11) . .
C394 C5 H5 123.0 . .
C212 C5 H5 123.0 . .

loop_
_geom_bond_atom_site_label_1
_geom_bond_atom_site_label_2
_geom_bond_distance
_geom_bond_site_symmetry_2
I6 Zn13 2.4420(14) .
I16 Zn2 2.4357(14) .
I24 Zn12 2.4312(13) .
I29 Zn2 2.4652(14) .
I39 Zn12 2.4107(14) .
Br46 C135 2.078(13) .
I53 Zn13 2.3721(15) .
Zn2 N85 2.038(7) .
Zn2 N1 2.059(7) 4_655
Zn12 N59 2.054(7) .
Zn12 N20 2.055(7) .
Zn13 N7 2.041(7) 3_456
Zn13 N122 2.059(7) .
N11 C42 1.338(9) .
N11 C119 1.347(9) .
N20 C108 1.325(11) .
N20 C259 1.363(11) .
N34 C176 1.330(9) .
N34 C119 1.342(9) .
N47 C316 1.340(14) .
N47 C128 1.359(13) .
N56 C42 1.322(9) .
N56 C176 1.334(9) .
N59 C282 1.339(11) .
N59 C296 1.340(11) .
N76 C130 1.329(9) .
N76 C248 1.345(10) .
N81 C248 1.341(10) .
N81 C115 1.351(10) .
N85 C149 1.320(11) .
N85 C372 1.370(11) .
N88 C115 1.331(10) .
N88 C130 1.338(10) .
C108 C232 1.397(11) .
C108 H108 0.9500 .
C110 C284 1.337(11) .
C110 C55 1.406(10) .
C110 H110 0.9500 .
C119 C55 1.467(10) .
N122 C160 1.336(10) .
N122 C284 1.363(10) .
C128 C146 1.449(14) .
C128 C93 1.486(15) .
C146 C361 1.448(17) .
C146 C101 1.479(16) .
C18 C378 1.38(2) .
C18 C24 1.42(2) .
C18 H18 0.9500 .
C24 C167 1.449(16) .
C24 H24 0.9500 .
C32 C259 1.356(12) .
C32 C59 1.381(12) .
C32 H32 0.9500 .
C42 C100 1.483(10) .
C55 C83 1.389(10) .
C59 C232 1.363(11) .
C59 C176 1.483(11) .
C83 C160 1.362(11) .
C83 H83 0.9500 .
C93 C216 1.341(15) .
C93 C135 1.454(15) .
C100 C3 1.374(11) .
C100 C2 1.416(10) .
C101 C167 1.360(15) .
C101 C238 1.420(14) .
C115 C249 1.487(11) .
C117 C361 1.324(18) .
C117 C316 1.342(17) .
C117 H117 0.9500 .
C130 C350 1.462(11) .
C135 C212 1.390(17) .
C149 C365 1.427(12) .
C149 H149 0.9500 .
C160 H160 0.9500 .
C167 C216 1.451(15) .
C174 N7 1.359(10) .
C174 C204 1.377(11) .
C174 H174 0.9500 .
C204 C350 1.389(10) .
C204 H204 0.9500 .
C212 C5 1.473(19) .
C212 H212 0.9500 .
C216 C394 1.424(19) .
C232 H232 0.9500 .
C238 C378 1.29(2) .
C238 H238 0.9500 .
C241 N7 1.330(10) .
C241 C345 1.350(12) .
C241 H241 0.9500 .
C248 C314 1.482(11) .
C249 C304 1.372(12) .
C249 C327 1.375(11) .
C259 H259 0.9500 .
C282 C304 1.356(12) .
C282 H282 0.9500 .
C284 H284 0.9500 .
C296 C327 1.378(12) .
C296 H296 0.9500 .
C304 H304 0.9500 .
C314 C365 1.361(12) .
C314 C333 1.364(12) .
C316 H316 0.9500 .
C327 H327 0.9500 .
C333 C372 1.365(13) .
C333 H333 0.9500 .
C345 C350 1.394(11) .
C345 H345 0.9500 .
C361 H361 0.9500 .
C365 H365 0.9500 .
C372 H372 0.9500 .
C378 H378 0.9500 .
C394 C5 1.315(19) .
C394 H394 0.9500 .
N7 Zn13 2.041(7) 3_556
C2 C4 1.355(11) .
C2 H2 0.9500 .
C3 C1 1.390(11) .
C3 H3 0.9500 .
C1 N1 1.323(10) .
C1 H1 0.9500 .
C4 N1 1.374(11) .
C4 H4 0.9500 .
N1 Zn2 2.059(7) 4_645
C5 H5 0.9500 .

loop_
_geom_torsion_atom_site_label_1
_geom_torsion_atom_site_label_2
_geom_torsion_atom_site_label_3
_geom_torsion_atom_site_label_4
_geom_torsion
_geom_torsion_site_symmetry_4
C259 N20 C108 C232 1.5(11) .
Zn12 N20 C108 C232 -173.9(6) .
C176 N34 C119 N11 -1.4(9) .
C176 N34 C119 C55 179.0(6) .
C42 N11 C119 N34 1.5(9) .
C42 N11 C119 C55 -178.9(5) .
C316 N47 C128 C146 -0.7(11) .
C316 N47 C128 C93 177.1(7) .
N47 C128 C146 C361 0.9(11) .
C93 C128 C146 C361 -177.0(7) .
N47 C128 C146 C101 179.6(7) .
C93 C128 C146 C101 1.6(10) .
C378 C18 C24 C167 0.1(15) .
C176 N56 C42 N11 -0.3(9) .
C176 N56 C42 C100 177.0(6) .
C119 N11 C42 N56 -0.6(9) .
C119 N11 C42 C100 -178.0(5) .
C284 C110 C55 C83 1.5(10) .
C284 C110 C55 C119 -175.7(7) .
N34 C119 C55 C83 -177.9(6) .
N11 C119 C55 C83 2.5(9) .
N34 C119 C55 C110 -0.8(9) .
N11 C119 C55 C110 179.5(6) .
C259 C32 C59 C232 3.0(12) .
C259 C32 C59 C176 -177.5(8) .
C110 C55 C83 C160 -0.5(10) .
C119 C55 C83 C160 176.6(6) .
N47 C128 C93 C216 -172.4(7) .
C146 C128 C93 C216 5.5(11) .
N47 C128 C93 C135 6.6(11) .
C146 C128 C93 C135 -175.4(7) .
N56 C42 C100 C3 172.2(6) .
N11 C42 C100 C3 -10.2(9) .
N56 C42 C100 C2 -9.6(9) .
N11 C42 C100 C2 168.0(6) .
C361 C146 C101 C167 171.4(8) .
C128 C146 C101 C167 -7.2(11) .
C361 C146 C101 C238 -5.6(12) .
C128 C146 C101 C238 175.9(7) .
C130 N88 C115 N81 0.3(11) .
C130 N88 C115 C249 -176.2(6) .
C248 N81 C115 N88 -3.7(11) .
C248 N81 C115 C249 172.8(7) .
C248 N76 C130 N88 -3.4(11) .
C248 N76 C130 C350 176.1(6) .
C115 N88 C130 N76 3.5(11) .
C115 N88 C130 C350 -176.0(6) .
C216 C93 C135 C212 4.3(13) .
C128 C93 C135 C212 -174.8(8) .
C216 C93 C135 Br46 -170.6(7) .
C128 C93 C135 Br46 10.3(12) .
C372 N85 C149 C365 -2.2(14) .
Zn2 N85 C149 C365 173.3(7) .
C284 N122 C160 C83 3.6(10) .
Zn13 N122 C160 C83 -169.1(6) .
C55 C83 C160 N122 -2.1(11) .
C238 C101 C167 C24 -1.4(12) .
C146 C101 C167 C24 -178.4(8) .
C238 C101 C167 C216 -177.2(7) .
C146 C101 C167 C216 5.8(11) .
C18 C24 C167 C101 1.0(13) .
C18 C24 C167 C216 176.9(9) .
C119 N34 C176 N56 0.4(9) .
C119 N34 C176 C59 -179.6(5) .
C42 N56 C176 N34 0.3(9) .
C42 N56 C176 C59 -179.6(6) .
C232 C59 C176 N34 -5.3(9) .
C32 C59 C176 N34 175.1(7) .
C232 C59 C176 N56 174.6(6) .
C32 C59 C176 N56 -4.9(10) .
N7 C174 C204 C350 -2.5(11) .
C93 C135 C212 C5 2.7(14) .
Br46 C135 C212 C5 178.5(7) .
C135 C93 C216 C394 -6.4(12) .
C128 C93 C216 C394 172.7(8) .
C135 C93 C216 C167 173.6(8) .
C128 C93 C216 C167 -7.3(12) .
C101 C167 C216 C93 1.5(12) .
C24 C167 C216 C93 -174.2(8) .
C101 C167 C216 C394 -178.4(8) .
C24 C167 C216 C394 5.9(12) .
C32 C59 C232 C108 -1.3(11) .
C176 C59 C232 C108 179.1(7) .
N20 C108 C232 C59 -1.0(12) .
C167 C101 C238 C378 0.7(13) .
C146 C101 C238 C378 177.6(8) .
C115 N81 C248 N76 3.8(11) .
C115 N81 C248 C314 -174.6(7) .
C130 N76 C248 N81 -0.5(11) .
C130 N76 C248 C314 177.8(6) .
N88 C115 C249 C304 -6.8(11) .
N81 C115 C249 C304 176.4(7) .
N88 C115 C249 C327 166.6(7) .
N81 C115 C249 C327 -10.1(11) .
C59 C32 C259 N20 -2.5(14) .
C108 N20 C259 C32 0.2(12) .
Zn12 N20 C259 C32 175.6(7) .
C296 N59 C282 C304 0.9(12) .
Zn12 N59 C282 C304 -172.0(7) .
C55 C110 C284 N122 0.1(12) .
C160 N122 C284 C110 -2.7(11) .
Zn13 N122 C284 C110 169.8(6) .
C282 N59 C296 C327 0.3(13) .
Zn12 N59 C296 C327 173.4(7) .
N59 C282 C304 C249 -1.1(13) .
C327 C249 C304 C282 0.0(13) .
C115 C249 C304 C282 173.6(8) .
N81 C248 C314 C365 -14.0(12) .
N76 C248 C314 C365 167.6(8) .
N81 C248 C314 C333 166.8(9) .
N76 C248 C314 C333 -11.7(12) .
C128 N47 C316 C117 1.0(13) .
C361 C117 C316 N47 -1.5(15) .
C304 C249 C327 C296 1.1(13) .
C115 C249 C327 C296 -172.4(8) .
N59 C296 C327 C249 -1.4(14) .
C365 C314 C333 C372 2.2(16) .
C248 C314 C333 C372 -178.6(10) .
N7 C241 C345 C350 1.1(14) .
C174 C204 C350 C345 -1.0(11) .
C174 C204 C350 C130 177.1(7) .
C241 C345 C350 C204 1.7(12) .
C241 C345 C350 C130 -176.4(8) .
N76 C130 C350 C204 -167.6(7) .
N88 C130 C350 C204 12.0(10) .
N76 C130 C350 C345 10.4(10) .
N88 C130 C350 C345 -170.0(7) .
C316 C117 C361 C146 1.6(13) .
C128 C146 C361 C117 -1.3(12) .
C101 C146 C361 C117 -179.9(8) .
C333 C314 C365 C149 0.5(14) .
C248 C314 C365 C149 -178.8(8) .
N85 C149 C365 C314 -0.4(15) .
C314 C333 C372 N85 -5.0(18) .
C149 N85 C372 C333 5.0(16) .
Zn2 N85 C372 C333 -170.7(9) .
C101 C238 C378 C18 0.6(15) .
C24 C18 C378 C238 -0.9(16) .
C93 C216 C394 C5 1.5(15) .
C167 C216 C394 C5 -178.5(9) .
C345 C241 N7 C174 -4.5(12) .
C345 C241 N7 Zn13 165.6(7) 3_556
C204 C174 N7 C241 5.1(11) .
C204 C174 N7 Zn13 -165.3(6) 3_556
C3 C100 C2 C4 3.2(11) .
C42 C100 C2 C4 -175.0(7) .
C2 C100 C3 C1 -2.3(10) .
C42 C100 C3 C1 176.0(6) .
C100 C3 C1 N1 0.1(11) .
C100 C2 C4 N1 -2.1(12) .
C3 C1 N1 C4 1.1(11) .
C3 C1 N1 Zn2 -168.2(5) 4_645
C2 C4 N1 C1 -0.1(12) .
C2 C4 N1 Zn2 169.5(6) 4_645
C216 C394 C5 C212 5.0(14) .
C135 C212 C5 C394 -7.0(14) .

loop_
_smtbx_masks_void_nr
_smtbx_masks_void_average_x
_smtbx_masks_void_average_y
_smtbx_masks_void_average_z
_smtbx_masks_void_volume
_smtbx_masks_void_count_electrons
1 0.413 -0.444 0.250 3500.7 1067.2
2 -0.509 -0.917 0.750 3500.7 1067.3
3 -0.040 0.122 0.422 9.6 0.0
4 -0.040 0.378 0.922 9.6 0.0
5 0.040 0.622 0.078 9.6 0.0
6 0.040 0.878 0.578 9.6 0.0
7 0.460 0.122 0.078 9.6 0.0
8 0.460 0.378 0.578 9.6 0.0
9 0.540 0.622 0.422 9.6 0.0
10 0.540 0.878 0.922 9.6 0.0
